data_1010515
loop_
_publ_author_name
'Hassel, O'
'Mark, H'

_publ_section_title
;
Ueber die Struktur der isomorphen Verbindungen (N H~4~)~3~ Zr F~7~ und
(N H~4~)~3~ Hf F~7.~
;
_journal_coden_ASTM ZEPYAA
_journal_name_full 'Zeitschrift fuer Physik'
_journal_page_first 89
_journal_page_last 101
_journal_paper_doi 10.1007/BF01328017
_journal_volume 27
_journal_year 1924
_chemical_formula_structural '(N H4)3 Zr F7'
_chemical_formula_sum 'F7 H12 N3 Zr'
_chemical_name_systematic 'Triammonium zirconium fluoride'
_space_group_IT_number 224
_symmetry_cell_setting cubic
_symmetry_space_group_name_Hall 'P 4n 2 3 -1n'
_symmetry_space_group_name_H-M 'P n -3 m :1'
_cell_angle_alpha 90
_cell_angle_beta 90
_cell_angle_gamma 90
_cell_formula_units_Z 4
_cell_length_a 9.35
_cell_length_b 9.35
_cell_length_c 9.35
_cell_volume 817.4
_cod_original_sg_symbol_H-M 'P n -3 m S'
_cod_original_formula_sum 'H12 F7 N3 Zr'
_cod_database_code 1010515

loop_
_symmetry_equiv_pos_as_xyz
x,y,z
x,z,y
y,z,x
z,y,x
z,x,y
y,x,z
x,-y,-z
x,-z,-y
y,-z,-x
z,-y,-x
z,-x,-y
y,-x,-z
-x,y,-z
-x,z,-y
-y,z,-x
-z,y,-x
-z,x,-y
-y,x,-z
-x,-y,z
-x,-z,y
-y,-z,x
-z,-y,x
-z,-x,y
-y,-x,z
1/2-x,1/2-y,1/2-z
1/2-x,1/2-z,1/2-y
1/2-y,1/2-z,1/2-x
1/2-z,1/2-y,1/2-x
1/2-z,1/2-x,1/2-y
1/2-y,1/2-x,1/2-z
1/2-x,1/2+y,1/2+z
1/2-x,1/2+z,1/2+y
1/2-y,1/2+z,1/2+x
1/2-z,1/2+y,1/2+x
1/2-z,1/2+x,1/2+y
1/2-y,1/2+x,1/2+z
1/2+x,1/2-y,1/2+z
1/2+x,1/2-z,1/2+y
1/2+y,1/2-z,1/2+x
1/2+z,1/2-y,1/2+x
1/2+z,1/2-x,1/2+y
1/2+y,1/2-x,1/2+z
1/2+x,1/2+y,1/2-z
1/2+x,1/2+z,1/2-y
1/2+y,1/2+z,1/2-x
1/2+z,1/2+y,1/2-x
1/2+z,1/2+x,1/2-y
1/2+y,1/2+x,1/2-z

loop_
_atom_site_label
_atom_site_type_symbol
_atom_site_symmetry_multiplicity
_atom_site_Wyckoff_symbol
_atom_site_fract_x
_atom_site_fract_y
_atom_site_fract_z
_atom_site_occupancy
_atom_site_attached_hydrogens
_atom_site_calc_flag
Zr1 Zr4+ 4 b 0.25 0.25 0.25 1. 0 d
F1 F1- 4 c 0.75 0.75 0.75 1. 0 d
F2 F1- 24 k 0.45(3) 0.45(3) 0.26(3) 1. 0 d
N1 N3- 12 g 0.18 0. 0. 1. 4 d

loop_
_atom_type_symbol
_atom_type_oxidation_number
Zr4+ 4.000
F1- -1.000
N3- -3.000
H1+ 1.000
